data_2012895
loop_
_publ_author_name
'Liu, Guoqun'
'Xue, Gang'
'Yu, Wentao'
'Xu, Wen'

_publ_section_title
;Tetra-<i>n</i>-butylammonium
 bis(2-thioxo-1,3-dithiole-4,5-dithiolato-\k^2^<i>S</i>^4^,<i>S</i>^5^)nickelate(III)
;
_journal_issue 8
_journal_name_full 'Acta Crystallographica Section C'
_journal_page_first m436
_journal_page_last m438
_journal_paper_doi 10.1107/S0108270102010764
_journal_volume 58
_journal_year 2002
_chemical_formula_iupac '(C16 H36 N) [Ni (C3 S5)2]'
_chemical_formula_moiety 'C16 H36 N + , C6 Ni S10 -'
_chemical_formula_sum 'C22 H36 N Ni S10'
_chemical_formula_weight 693.91
_chemical_name_systematic
;
Tetra-n-butylammonium bis(2-thioxo-1,3-dithiole-4,5-dithiolato)nickelate(III)
;
_space_group_IT_number 15
_symmetry_cell_setting monoclinic
_symmetry_space_group_name_Hall '-C 2yc'
_symmetry_space_group_name_H-M 'C 1 2/c 1'
_atom_sites_solution_hydrogens geom
_atom_sites_solution_primary direct
_atom_sites_solution_secondary difmap
_audit_creation_method SHELXL97
_cell_angle_alpha 90
_cell_angle_beta 105.554(8)
_cell_angle_gamma 90
_cell_formula_units_Z 4
_cell_length_a 20.191(2)
_cell_length_b 13.4041(14)
_cell_length_c 12.1408(14)
_cell_measurement_reflns_used 32
_cell_measurement_temperature 293(2)
_cell_measurement_theta_max 12.5
_cell_measurement_theta_min 5.1
_cell_volume 3165.5(6)
_computing_cell_refinement XSCANS
_computing_data_collection 'XSCANS (Siemens, 1996)'
_computing_data_reduction XSCANS
_computing_molecular_graphics 'PLATON (Spek, 2001)'
_computing_structure_refinement SHELXTL
_computing_structure_solution 'SHELXTL (Bruker, 1997)'
_diffrn_ambient_temperature 293(2)
_diffrn_measured_fraction_theta_full 0.999
_diffrn_measured_fraction_theta_max 0.999
_diffrn_measurement_device_type 'Bruker P4'
_diffrn_measurement_method \q/2\q
_diffrn_radiation_monochromator graphite
_diffrn_radiation_source 'fine-focus sealed tube'
_diffrn_radiation_type MoK\a
_diffrn_radiation_wavelength 0.71073
_diffrn_reflns_av_R_equivalents 0.028
_diffrn_reflns_av_sigmaI/netI 0.049
_diffrn_reflns_limit_h_max 24
_diffrn_reflns_limit_h_min -1
_diffrn_reflns_limit_k_max 15
_diffrn_reflns_limit_k_min -1
_diffrn_reflns_limit_l_max 14
_diffrn_reflns_limit_l_min -14
_diffrn_reflns_number 3338
_diffrn_reflns_theta_full 24.99
_diffrn_reflns_theta_max 24.99
_diffrn_reflns_theta_min 1.85
_diffrn_standards_decay_% 1
_diffrn_standards_interval_count 97
_diffrn_standards_number 3
_exptl_absorpt_coefficient_mu 1.287
_exptl_absorpt_correction_T_max 0.773
_exptl_absorpt_correction_T_min 0.636
_exptl_absorpt_correction_type '\y scan'
_exptl_absorpt_process_details '(XSCANS; Siemens, 1996)'
_exptl_crystal_colour black
_exptl_crystal_density_diffrn 1.456
_exptl_crystal_density_meas ?
_exptl_crystal_density_method 'not measured'
_exptl_crystal_description prism
_exptl_crystal_F_000 1452
_exptl_crystal_size_max 0.38
_exptl_crystal_size_mid 0.30
_exptl_crystal_size_min 0.20
_refine_diff_density_max 0.74
_refine_diff_density_min -0.53
_refine_ls_extinction_method none
_refine_ls_goodness_of_fit_ref 1.120
_refine_ls_hydrogen_treatment constr
_refine_ls_matrix_type full
_refine_ls_number_parameters 155
_refine_ls_number_reflns 2789
_refine_ls_number_restraints 7
_refine_ls_restrained_S_all 1.135
_refine_ls_R_factor_all 0.095
_refine_ls_R_factor_gt 0.059
_refine_ls_shift/su_max <0.001
_refine_ls_shift/su_mean 0.000
_refine_ls_structure_factor_coef Fsqd
_refine_ls_weighting_details 'calc w = 1/[\s^2^(Fo^2^)+(0.0504P)^2^+7.7955P] where P=(Fo^2^+2Fc^2^)/3'
_refine_ls_weighting_scheme calc
_refine_ls_wR_factor_gt 0.140
_refine_ls_wR_factor_ref 0.157
_reflns_number_gt 1834
_reflns_number_total 2791
_reflns_threshold_expression I>2\s(I)
_cod_data_source_file sk1555.cif
_cod_data_source_block I
_cod_depositor_comments
;
The following automatic conversions were performed:
'_symmetry_cell_setting' value 'Monoclinic' changed to 'monoclinic'
according to '/home/saulius/struct/CIF-dictionaries/cif_core.dic'
dictionary named 'cif_core.dic' version 2.4.1 from 2010-06-29.

Automatic conversion script
Id: cif_fix_enum 1527 2010-12-29 10:47:43Z saulius 

The following automatic conversions were performed:

'_symmetry_cell_setting' value 'Monoclinic' changed to 'monoclinic'
according to /home/saulius/struct/CIF-dictionaries/cif_core.dic
dictionary named 'cif_core.dic' version 2.4.1 from 2010-06-29.

Automatic conversion script
Id: cif_fix_values 1715 2011-07-08 13:25:40Z adriana 

The following automatic conversions were performed:

'_exptl_crystal_density_meas' value 'not measured' was changed to '?'
- the value is perceived as not measured.

Automatic conversion script
Id: cif_fix_values 3008 2015-01-20 13:52:24Z robertas 
;
_cod_original_sg_symbol_H-M 'C 2/c'
_cod_database_code 2012895
_cod_database_fobs_code 2012895

loop_
_symmetry_equiv_pos_as_xyz
'x, y, z'
'-x, y, -z+1/2'
'x+1/2, y+1/2, z'
'-x+1/2, y+1/2, -z+1/2'
'-x, -y, -z'
'x, -y, z-1/2'
'-x+1/2, -y+1/2, -z'
'x+1/2, -y+1/2, z-1/2'

loop_
_atom_site_label
_atom_site_fract_x
_atom_site_fract_y
_atom_site_fract_z
_atom_site_U_iso_or_equiv
_atom_site_adp_type
_atom_site_calc_flag
_atom_site_refinement_flags
_atom_site_occupancy
_atom_site_disorder_assembly
_atom_site_disorder_group
_atom_site_type_symbol
Ni1 0.0000 0.0000 0.0000 0.0618(3) Uani d S 1 . . Ni
S1 -0.34892(9) 0.09595(18) -0.0172(2) 0.1137(7) Uani d . 1 . . S
S2 -0.20012(8) 0.12642(14) 0.08469(16) 0.0902(6) Uani d . 1 . . S
S3 -0.24403(8) 0.00017(14) -0.11304(15) 0.0826(5) Uani d . 1 . . S
S4 -0.04975(8) 0.08814(13) 0.10294(14) 0.0818(5) Uani d . 1 . . S
N1 -0.5000 0.2118(4) 0.2500 0.0556(14) Uani d S 1 . . N
C1 -0.2684(3) 0.0754(5) -0.0147(6) 0.0815(18) Uani d . 1 . . C
C2 -0.1348(3) 0.0708(4) 0.0364(5) 0.0690(15) Uani d . 1 . . C
C3 -0.1553(3) 0.0127(4) -0.0565(5) 0.0666(14) Uani d . 1 . . C
C4 -0.5111(3) 0.1444(4) 0.1458(4) 0.0663(15) Uani d . 1 . . C
H4A -0.4700 0.1047 0.1534 0.080 Uiso calc R 1 . . H
H4B -0.5484 0.0988 0.1459 0.080 Uiso calc R 1 . . H
C5 -0.5274(4) 0.1962(6) 0.0327(5) 0.107(2) Uani d . 1 . . C
H5A -0.4884 0.2364 0.0279 0.129 Uiso calc R 1 . . H
H5B -0.5663 0.2405 0.0263 0.129 Uiso calc R 1 . . H
C6 -0.5442(4) 0.1224(7) -0.0651(5) 0.124(3) Uani d D 1 . . C
H6A -0.5785 0.0763 -0.0525 0.149 Uiso calc R 1 . . H
H6B -0.5031 0.0841 -0.0627 0.149 Uiso calc R 1 . . H
C7 -0.5707(6) 0.1660(8) -0.1842(6) 0.194(5) Uani d D 1 . . C
H7A -0.5795 0.1130 -0.2395 0.292 Uiso calc R 1 . . H
H7B -0.5368 0.2103 -0.1993 0.292 Uiso calc R 1 . . H
H7C -0.6124 0.2021 -0.1893 0.292 Uiso calc R 1 . . H
C8 -0.5613(3) 0.2787(5) 0.2402(5) 0.0813(18) Uani d . 1 B . C
H8A -0.5644 0.3246 0.1772 0.098 Uiso calc R 1 . . H
H8B -0.5536 0.3181 0.3095 0.098 Uiso calc R 1 . . H
C9 -0.6299(3) 0.2248(6) 0.2212(6) 0.115(3) Uani d D 1 . . C
H9A -0.6362 0.1957 0.2909 0.138 Uiso calc R 1 A 1 H
H9B -0.6367 0.1744 0.1618 0.138 Uiso calc R 1 A 1 H
C10 -0.6752(4) 0.3177(6) 0.1828(13) 0.109(5) Uiso d PD 0.533(12) B 1 C
H10A -0.6608 0.3703 0.2389 0.131 Uiso calc PR 0.533(12) B 1 H
H10B -0.6692 0.3415 0.1106 0.131 Uiso calc PR 0.533(12) B 1 H
C11 -0.7516(4) 0.2936(10) 0.1688(12) 0.114(6) Uiso d PD 0.533(12) B 1 C
H11A -0.7775 0.3545 0.1593 0.172 Uiso calc PR 0.533(12) B 1 H
H11B -0.7564 0.2593 0.2356 0.172 Uiso calc PR 0.533(12) B 1 H
H11C -0.7684 0.2521 0.1028 0.172 Uiso calc PR 0.533(12) B 1 H
C10' -0.6963(5) 0.2767(8) 0.2300(10) 0.083(5) Uiso d PD 0.467(12) B 2 C
H10C -0.6895 0.3065 0.3050 0.100 Uiso calc PR 0.467(12) B 2 H
H10D -0.7335 0.2287 0.2186 0.100 Uiso calc PR 0.467(12) B 2 H
C11' -0.7140(7) 0.3579(9) 0.1369(11) 0.102(6) Uiso d PD 0.467(12) B 2 C
H11D -0.7547 0.3928 0.1416 0.154 Uiso calc PR 0.467(12) B 2 H
H11E -0.7219 0.3273 0.0629 0.154 Uiso calc PR 0.467(12) B 2 H
H11F -0.6764 0.4040 0.1480 0.154 Uiso calc PR 0.467(12) B 2 H
S5 -0.09697(7) -0.04710(13) -0.11339(14) 0.0780(5) Uani d . 1 . . S

loop_
_atom_site_aniso_label
_atom_site_aniso_U_11
_atom_site_aniso_U_22
_atom_site_aniso_U_33
_atom_site_aniso_U_12
_atom_site_aniso_U_13
_atom_site_aniso_U_23
Ni1 0.0574(6) 0.0608(6) 0.0729(6) -0.0082(5) 0.0274(5) -0.0046(5)
S1 0.0636(10) 0.1463(19) 0.1424(18) 0.0031(11) 0.0469(11) 0.0059(15)
S2 0.0675(10) 0.1020(13) 0.1129(13) -0.0050(9) 0.0448(9) -0.0224(11)
S3 0.0576(8) 0.0922(11) 0.0994(12) -0.0109(8) 0.0233(8) -0.0052(10)
S4 0.0620(9) 0.0960(12) 0.0940(11) -0.0151(8) 0.0323(8) -0.0321(9)
N1 0.062(4) 0.049(3) 0.060(3) 0.000 0.022(3) 0.000
C1 0.067(4) 0.085(4) 0.104(5) -0.005(3) 0.041(3) 0.016(4)
C2 0.057(3) 0.072(4) 0.087(4) -0.008(3) 0.036(3) -0.005(3)
C3 0.062(3) 0.060(3) 0.085(4) -0.008(3) 0.032(3) 0.001(3)
C4 0.086(4) 0.061(3) 0.056(3) 0.014(3) 0.024(3) -0.002(3)
C5 0.143(7) 0.124(6) 0.063(4) 0.032(5) 0.041(4) 0.019(4)
C6 0.143(7) 0.170(8) 0.062(4) 0.031(6) 0.032(5) -0.013(5)
C7 0.277(14) 0.168(10) 0.101(7) -0.041(10) -0.014(8) -0.015(7)
C8 0.077(4) 0.081(4) 0.082(4) 0.016(3) 0.014(3) -0.025(3)
C9 0.067(4) 0.174(8) 0.107(5) 0.010(5) 0.029(4) -0.028(6)
S5 0.0618(9) 0.0860(11) 0.0878(11) -0.0052(8) 0.0228(8) -0.0220(9)

loop_
_atom_type_symbol
_atom_type_description
_atom_type_scat_dispersion_real
_atom_type_scat_dispersion_imag
_atom_type_scat_source
C C 0.0033 0.0016 'International Tables Vol C Tables 4.2.6.8 and 6.1.1.4'
H H 0.0000 0.0000 'International Tables Vol C Tables 4.2.6.8 and 6.1.1.4'
N N 0.0061 0.0033 'International Tables Vol C Tables 4.2.6.8 and 6.1.1.4'
S S 0.1246 0.1234 'International Tables Vol C Tables 4.2.6.8 and 6.1.1.4'
Ni Ni 0.3393 1.1124 'International Tables Vol C Tables 4.2.6.8 and 6.1.1.4'

loop_
_geom_angle_atom_site_label_1
_geom_angle_atom_site_label_2
_geom_angle_atom_site_label_3
_geom_angle_site_symmetry_1
_geom_angle_site_symmetry_3
_geom_angle
_geom_angle_publ_flag
S4 Ni1 S4 . 5 180.00(11) yes
S4 Ni1 S5 . . 92.63(6) yes
S4 Ni1 S5 5 . 87.37(6) yes
S4 Ni1 S5 . 5 87.37(6) yes
S4 Ni1 S5 5 5 92.63(6) yes
S5 Ni1 S5 . 5 180.00(11) yes
C1 S2 C2 . . 97.5(3) yes
C1 S3 C3 . . 97.1(3) yes
C2 S4 Ni1 . . 102.5(2) yes
C8 N1 C8 2_455 . 106.9(6) ?
C8 N1 C4 2_455 . 110.7(3) ?
C8 N1 C4 . . 110.6(3) ?
C8 N1 C4 2_455 2_455 110.6(3) ?
C8 N1 C4 . 2_455 110.7(3) ?
C4 N1 C4 . 2_455 107.2(5) ?
S1 C1 S2 . . 123.5(4) yes
S1 C1 S3 . . 123.2(4) yes
S2 C1 S3 . . 113.3(3) yes
C3 C2 S4 . . 121.4(4) yes
C3 C2 S2 . . 116.1(4) yes
S4 C2 S2 . . 122.5(4) yes
C2 C3 S5 . . 121.3(4) yes
C2 C3 S3 . . 116.0(4) yes
S5 C3 S3 . . 122.6(4) yes
C5 C4 N1 . . 115.8(5) ?
C5 C4 H4A . . 108.3 ?
N1 C4 H4A . . 108.3 ?
C5 C4 H4B . . 108.3 ?
N1 C4 H4B . . 108.3 ?
H4A C4 H4B . . 107.4 ?
C4 C5 C6 . . 111.5(6) ?
C4 C5 H5A . . 109.3 ?
C6 C5 H5A . . 109.3 ?
C4 C5 H5B . . 109.3 ?
C6 C5 H5B . . 109.3 ?
H5A C5 H5B . . 108.0 ?
C5 C6 C7 . . 116.4(7) ?
C5 C6 H6A . . 108.2 ?
C7 C6 H6A . . 108.2 ?
C5 C6 H6B . . 108.2 ?
C7 C6 H6B . . 108.2 ?
H6A C6 H6B . . 107.3 ?
C6 C7 H7A . . 109.5 ?
C6 C7 H7B . . 109.5 ?
H7A C7 H7B . . 109.5 ?
C6 C7 H7C . . 109.5 ?
H7A C7 H7C . . 109.5 ?
H7B C7 H7C . . 109.5 ?
N1 C8 C9 . . 115.0(5) ?
N1 C8 H8A . . 108.5 ?
C9 C8 H8A . . 108.5 ?
N1 C8 H8B . . 108.5 ?
C9 C8 H8B . . 108.5 ?
H8A C8 H8B . . 107.5 ?
C8 C9 C10' . . 123.2(7) ?
C8 C9 C10 . . 95.9(6) ?
C8 C9 H9A . . 112.6 ?
C10' C9 H9A . . 78.6 ?
C10 C9 H9A . . 112.6 ?
C8 C9 H9B . . 112.6 ?
C10' C9 H9B . . 114.5 ?
C10 C9 H9B . . 112.6 ?
H9A C9 H9B . . 110.1 ?
C11 C10 C9 . . 111.0(3) ?
C11 C10 H10A . . 109.4 ?
C9 C10 H10A . . 109.4 ?
C11 C10 H10B . . 109.4 ?
C9 C10 H10B . . 109.4 ?
H10A C10 H10B . . 108.0 ?
C10 C11 H11A . . 109.5 ?
C10 C11 H11B . . 109.5 ?
H11A C11 H11B . . 109.5 ?
C10 C11 H11C . . 109.5 ?
H11A C11 H11C . . 109.5 ?
H11B C11 H11C . . 109.5 ?
C9 C10' C11' . . 107.6(3) ?
C9 C10' H10C . . 110.2 ?
C11' C10' H10C . . 110.2 ?
C9 C10' H10D . . 110.2 ?
C11' C10' H10D . . 110.2 ?
H10C C10' H10D . . 108.5 ?
C10' C11' H11D . . 109.5 ?
C10' C11' H11E . . 109.5 ?
H11D C11' H11E . . 109.5 ?
C10' C11' H11F . . 109.5 ?
H11D C11' H11F . . 109.5 ?
H11E C11' H11F . . 109.5 ?
C3 S5 Ni1 . . 102.1(2) ?

loop_
_geom_bond_atom_site_label_1
_geom_bond_atom_site_label_2
_geom_bond_site_symmetry_2
_geom_bond_distance
_geom_bond_publ_flag
Ni1 S4 . 2.1541(15) yes
Ni1 S4 5 2.1541(15) ?
Ni1 S5 . 2.1638(15) yes
Ni1 S5 5 2.1638(15) ?
S1 C1 . 1.642(6) yes
S2 C1 . 1.712(7) yes
S2 C2 . 1.748(5) yes
S3 C1 . 1.732(7) yes
S3 C3 . 1.747(6) yes
S4 C2 . 1.706(6) yes
N1 C8 2_455 1.507(6) ?
N1 C8 . 1.507(6) no
N1 C4 . 1.521(6) no
N1 C4 2_455 1.521(6) ?
C2 C3 . 1.341(8) yes
C3 S5 . 1.715(6) yes
C4 C5 . 1.494(7) no
C4 H4A . 0.9700 ?
C4 H4B . 0.9700 ?
C5 C6 . 1.512(9) no
C5 H5A . 0.9700 ?
C5 H5B . 0.9700 ?
C6 C7 . 1.517(5) no
C6 H6A . 0.9700 ?
C6 H6B . 0.9700 ?
C7 H7A . 0.9600 ?
C7 H7B . 0.9600 ?
C7 H7C . 0.9600 ?
C8 C9 . 1.525(8) no
C8 H8A . 0.9700 ?
C8 H8B . 0.9700 ?
C9 C10' . 1.5394(10) no
C9 C10 . 1.5410(10) no
C9 H9A . 0.9700 ?
C9 H9B . 0.9700 ?
C10 C11 . 1.5396(11) no
C10 H10A . 0.9700 ?
C10 H10B . 0.9700 ?
C11 H11A . 0.9600 ?
C11 H11B . 0.9600 ?
C11 H11C . 0.9600 ?
C10' C11' . 1.5403(10) no
C10' H10C . 0.9700 ?
C10' H10D . 0.9700 ?
C11' H11D . 0.9600 ?
C11' H11E . 0.9600 ?
C11' H11F . 0.9600 ?
